data_2229490
loop_
_publ_author_name
'Kutter, Felix'
'D\"uker, Matthias H.'
'Zeller, Matthias'
'Azov, Vladimir A.'

_publ_section_title
;
 5,11,17,23-Tetrakis(chloromethyl)-25,26,27,28-tetrapropoxycalix[4]arene
;
_journal_coeditor_code RK2266
_journal_issue 3
_journal_name_full 'Acta Crystallographica Section E'
_journal_page_first o728
_journal_page_last o729
_journal_paper_doi 10.1107/S160053681100660X
_journal_volume 67
_journal_year 2011
_chemical_formula_iupac 'C44 H52 Cl4 O4'
_chemical_formula_moiety 'C44 H52 Cl4 O4'
_chemical_formula_sum 'C44 H52 Cl4 O4'
_chemical_formula_weight 786.66
_chemical_melting_point_gt 562
_chemical_melting_point_lt 565
_chemical_name_systematic
;
5,11,17,23-Tetrakis(chloromethyl)-25,26,27,28-tetrapropoxycalix[4]arene
;
_space_group_IT_number 15
_symmetry_cell_setting monoclinic
_symmetry_space_group_name_Hall '-C 2yc'
_symmetry_space_group_name_H-M 'C 1 2/c 1'
_atom_sites_solution_hydrogens geom
_atom_sites_solution_primary direct
_audit_creation_method CRYSTALS_ver_14.05
_cell_angle_alpha 90
_cell_angle_beta 117.655(2)
_cell_angle_gamma 90
_cell_formula_units_Z 4
_cell_length_a 23.104(3)
_cell_length_b 11.5871(15)
_cell_length_c 17.618(2)
_cell_measurement_reflns_used 6719
_cell_measurement_temperature 100
_cell_measurement_theta_max 31.16
_cell_measurement_theta_min 2.61
_cell_volume 4177.7(9)
_computing_cell_refinement '<i>SAINT</i> (Bruker, 2009)'
_computing_data_collection '<i>APEX2</i> (Bruker, 2009)'
_computing_data_reduction '<i>SAINT</i> (Bruker, 2009)'
_computing_molecular_graphics
;
<i>ORTEP-3</i> (Farrugia, 1997) and <i>Mercury</i> (Macrae <i>et
al.</i>,
2006)
;
_computing_publication_material
;
<i>CRYSTALS</i> (Betteridge <i>et al.</i>, 2003), <i>enCIFer</i>
(Allen <i>et al.</i>, 2004) and <i>publCIF</i> (Westrip, 2010)
;
_computing_structure_refinement
;
<i>CRYSTALS</i> (Betteridge <i>et al.</i>, 2003)
;
_computing_structure_solution '<i>SIR97</i> (Altomare <i>et al.</i>, 1999)'
_diffrn_ambient_temperature 100
_diffrn_measured_fraction_theta_full 0.995
_diffrn_measured_fraction_theta_max 0.903
_diffrn_measurement_device Area
_diffrn_measurement_device_type 'Bruker Kappa APEXII CCD'
_diffrn_measurement_method \w
_diffrn_radiation_monochromator graphite
_diffrn_radiation_source 'fine--focus sealed tube'
_diffrn_radiation_type 'Mo K\a'
_diffrn_radiation_wavelength 0.71073
_diffrn_reflns_av_R_equivalents 0.019
_diffrn_reflns_limit_h_max 21
_diffrn_reflns_limit_h_min -32
_diffrn_reflns_limit_k_max 16
_diffrn_reflns_limit_k_min -16
_diffrn_reflns_limit_l_max 24
_diffrn_reflns_limit_l_min -25
_diffrn_reflns_number 15796
_diffrn_reflns_theta_full 25.048
_diffrn_reflns_theta_max 31.310
_diffrn_reflns_theta_min 1.990
_diffrn_standards_number 0
_exptl_absorpt_coefficient_mu 0.324
_exptl_absorpt_correction_T_max 0.7463
_exptl_absorpt_correction_T_min 0.6582
_exptl_absorpt_correction_type multi-scan
_exptl_absorpt_process_details '(<i>SADABS</i>; Bruker, 2009)'
_exptl_crystal_colour colourless
_exptl_crystal_density_diffrn 1.251
_exptl_crystal_density_method 'not measured'
_exptl_crystal_description plate
_exptl_crystal_F_000 1664
_exptl_crystal_size_max 0.490
_exptl_crystal_size_mid 0.310
_exptl_crystal_size_min 0.150
_refine_diff_density_max 0.84
_refine_diff_density_min -1.05
_refine_ls_extinction_method none
_refine_ls_goodness_of_fit_ref 0.9738
_refine_ls_hydrogen_treatment constr
_refine_ls_matrix_type full
_refine_ls_number_parameters 235
_refine_ls_number_reflns 6176
_refine_ls_number_restraints 0
_refine_ls_R_factor_all 0.0526
_refine_ls_R_factor_gt 0.0450
_refine_ls_shift/su_max 0.0009018
_refine_ls_shift/su_mean 0.1538122
_refine_ls_structure_factor_coef Fsqd
_refine_ls_weighting_details
;
Method: Modified Sheldrick
w=1/[\s^2^(F^2^)+(0.06P)^2^+6.50P], where P=(max(Fo^2^,0)+2Fc^2^)/3
;
_refine_ls_weighting_scheme calc
_refine_ls_wR_factor_all 0.1188
_refine_ls_wR_factor_gt 0.1141
_refine_ls_wR_factor_ref 0.1188
_reflns_number_gt 5280
_reflns_number_total 6176
_reflns_threshold_expression I>2\s(I)
_cod_data_source_file rk2266.cif
_cod_data_source_block I
_cod_original_sg_symbol_H-M 'C 2/c'
_cod_database_code 2229490
_cod_database_fobs_code 2229490

loop_
_symmetry_equiv_pos_as_xyz
x,y,z
-x,-y,-z
x+1/2,y+1/2,z
-x+1/2,-y+1/2,-z
-x,y,-z+1/2
x,-y,z+1/2
-x+1/2,y+1/2,-z+1/2
x+1/2,-y+1/2,z+1/2

loop_
_atom_site_type_symbol
_atom_site_label
_atom_site_fract_x
_atom_site_fract_y
_atom_site_fract_z
_atom_site_U_iso_or_equiv
_atom_site_adp_type
_atom_site_occupancy
_atom_site_disorder_assembly
_atom_site_disorder_group
C C1 0.50019(6) 0.26912(11) 0.95475(8) 0.0164 Uani 1.0000 . .
C C2 0.54654(6) 0.20061(11) 0.93269(8) 0.0149 Uani 1.0000 . .
C C3 0.53732(6) 0.08279(11) 0.91462(8) 0.0167 Uani 1.0000 . .
C C4 0.57355(6) 0.02376(11) 0.88215(8) 0.0170 Uani 1.0000 . .
C C5 0.61874(6) 0.08366(11) 0.86547(8) 0.0168 Uani 1.0000 . .
C C6 0.62966(6) 0.20102(11) 0.88333(8) 0.0148 Uani 1.0000 . .
C C7 0.67218(6) 0.27004(11) 0.85493(8) 0.0163 Uani 1.0000 . .
C C8 0.62887(6) 0.33794(11) 0.77464(8) 0.0143 Uani 1.0000 . .
C C9 0.61781(6) 0.45548(11) 0.77855(8) 0.0160 Uani 1.0000 . .
C C10 0.57288(6) 0.51528(11) 0.70662(8) 0.0164 Uani 1.0000 . .
C C11 0.53667(6) 0.45584(11) 0.63009(8) 0.0159 Uani 1.0000 . .
C C12 0.54589(6) 0.33795(11) 0.62379(8) 0.0144 Uani 1.0000 . .
C C13 0.59403(6) 0.28149(10) 0.69587(8) 0.0137 Uani 1.0000 . .
C C14 0.59478(6) 0.25714(10) 0.91977(8) 0.0145 Uani 1.0000 . .
C C15 0.55982(8) -0.10064(12) 0.85763(10) 0.0239 Uani 1.0000 . .
C C16 0.56055(8) 0.64034(12) 0.71362(10) 0.0231 Uani 1.0000 . .
O O17 0.60538(4) 0.37378(8) 0.93772(6) 0.0152 Uani 1.0000 . .
C C18 0.65446(7) 0.39656(12) 1.02414(8) 0.0203 Uani 1.0000 . .
C C19 0.66500(8) 0.52464(13) 1.03584(10) 0.0267 Uani 1.0000 . .
C C20 0.71259(8) 0.55535(15) 1.12794(11) 0.0327 Uani 1.0000 . .
O O21 0.60378(5) 0.16480(8) 0.69063(6) 0.0160 Uani 1.0000 . .
C C22 0.65246(7) 0.13892(11) 0.66358(9) 0.0186 Uani 1.0000 . .
C C23 0.64766(7) 0.01154(13) 0.64361(10) 0.0246 Uani 1.0000 . .
C C24 0.69974(8) -0.02954(15) 0.61997(11) 0.0314 Uani 1.0000 . .
Cl Cl25 0.61811(3) -0.19788(3) 0.93509(3) 0.0381 Uani 1.0000 . .
Cl Cl26 0.62004(3) 0.73262(3) 0.70485(3) 0.0407 Uani 1.0000 . .
H H11 0.5243 0.3212 1.0025 0.0157 Uiso 1.0000 . .
H H12 0.4747 0.2162 0.9728 0.0143 Uiso 1.0000 . .
H H31 0.5042 0.0438 0.9235 0.0150 Uiso 1.0000 . .
H H51 0.6414 0.0427 0.8393 0.0158 Uiso 1.0000 . .
H H72 0.7020 0.3210 0.9014 0.0138 Uiso 1.0000 . .
H H71 0.6988 0.2163 0.8411 0.0144 Uiso 1.0000 . .
H H91 0.6406 0.4933 0.8305 0.0136 Uiso 1.0000 . .
H H111 0.5048 0.4966 0.5830 0.0128 Uiso 1.0000 . .
H H151 0.5183 -0.1218 0.8522 0.0232 Uiso 1.0000 . .
H H152 0.5596 -0.1137 0.8038 0.0233 Uiso 1.0000 . .
H H162 0.5642 0.6536 0.7693 0.0219 Uiso 1.0000 . .
H H161 0.5193 0.6646 0.6685 0.0223 Uiso 1.0000 . .
H H181 0.6947 0.3556 1.0335 0.0207 Uiso 1.0000 . .
H H182 0.6413 0.3680 1.0656 0.0205 Uiso 1.0000 . .
H H192 0.6830 0.5531 0.9985 0.0289 Uiso 1.0000 . .
H H191 0.6222 0.5628 1.0206 0.0279 Uiso 1.0000 . .
H H201 0.7230 0.6366 1.1318 0.0433 Uiso 1.0000 . .
H H203 0.7532 0.5123 1.1473 0.0441 Uiso 1.0000 . .
H H202 0.6935 0.5370 1.1652 0.0450 Uiso 1.0000 . .
H H221 0.6956 0.1595 0.7082 0.0178 Uiso 1.0000 . .
H H222 0.6420 0.1815 0.6115 0.0173 Uiso 1.0000 . .
H H231 0.6530 -0.0287 0.6945 0.0258 Uiso 1.0000 . .
H H232 0.6051 -0.0045 0.5971 0.0253 Uiso 1.0000 . .
H H242 0.6953 -0.1109 0.6068 0.0429 Uiso 1.0000 . .
H H241 0.7421 -0.0116 0.6648 0.0429 Uiso 1.0000 . .
H H243 0.6957 0.0125 0.5702 0.0441 Uiso 1.0000 . .

loop_
_atom_site_aniso_label
_atom_site_aniso_U_11
_atom_site_aniso_U_22
_atom_site_aniso_U_33
_atom_site_aniso_U_12
_atom_site_aniso_U_13
_atom_site_aniso_U_23
C1 0.0182(6) 0.0177(5) 0.0144(5) 0.0010(4) 0.0086(5) 0.0009(4)
C2 0.0162(6) 0.0154(5) 0.0129(5) 0.0013(4) 0.0066(5) 0.0018(4)
C3 0.0173(6) 0.0153(5) 0.0169(6) -0.0003(4) 0.0076(5) 0.0026(4)
C4 0.0192(6) 0.0138(5) 0.0165(5) 0.0009(4) 0.0070(5) 0.0011(4)
C5 0.0185(6) 0.0150(5) 0.0169(6) 0.0029(4) 0.0084(5) 0.0017(4)
C6 0.0135(5) 0.0160(5) 0.0134(5) 0.0012(4) 0.0051(4) 0.0027(4)
C7 0.0144(5) 0.0181(5) 0.0160(5) 0.0007(4) 0.0066(5) 0.0021(4)
C8 0.0133(5) 0.0147(5) 0.0167(5) -0.0002(4) 0.0085(5) 0.0012(4)
C9 0.0172(6) 0.0152(5) 0.0170(6) -0.0020(4) 0.0092(5) -0.0009(4)
C10 0.0194(6) 0.0130(5) 0.0200(6) -0.0006(4) 0.0119(5) 0.0006(4)
C11 0.0166(6) 0.0147(5) 0.0172(6) 0.0008(4) 0.0086(5) 0.0026(4)
C12 0.0160(6) 0.0151(5) 0.0147(5) -0.0010(4) 0.0092(5) 0.0003(4)
C13 0.0148(5) 0.0125(5) 0.0167(5) -0.0002(4) 0.0098(5) 0.0008(4)
C14 0.0155(6) 0.0131(5) 0.0128(5) 0.0004(4) 0.0047(4) 0.0012(4)
C15 0.0292(7) 0.0166(6) 0.0248(7) -0.0011(5) 0.0117(6) -0.0009(5)
C16 0.0308(7) 0.0146(6) 0.0267(7) 0.0017(5) 0.0156(6) 0.0007(5)
O17 0.0169(4) 0.0129(4) 0.0131(4) -0.0005(3) 0.0046(3) 0.0000(3)
C18 0.0218(6) 0.0190(6) 0.0142(6) 0.0007(5) 0.0035(5) -0.0003(4)
C19 0.0296(8) 0.0202(6) 0.0237(7) -0.0023(5) 0.0068(6) -0.0047(5)
C20 0.0261(8) 0.0328(8) 0.0306(8) -0.0005(6) 0.0059(6) -0.0149(6)
O21 0.0188(4) 0.0126(4) 0.0208(4) 0.0013(3) 0.0127(4) -0.0002(3)
C22 0.0197(6) 0.0185(6) 0.0220(6) 0.0025(5) 0.0134(5) -0.0003(5)
C23 0.0223(7) 0.0215(6) 0.0300(7) 0.0024(5) 0.0122(6) -0.0073(5)
C24 0.0253(7) 0.0352(8) 0.0327(8) 0.0104(6) 0.0126(6) -0.0073(6)
Cl25 0.0615(3) 0.01859(16) 0.02742(19) 0.01114(16) 0.01501(19) 0.00475(13)
Cl26 0.0690(3) 0.02000(17) 0.0518(3) -0.01600(18) 0.0438(3) -0.00762(16)

loop_
_atom_type_symbol
_atom_type_scat_dispersion_real
_atom_type_scat_dispersion_imag
_atom_type_scat_source
C 0.0033 0.0016 'International Tables Vol C 4.2.6.8 and 6.1.1.4'
H 0.0000 0.0000 'International Tables Vol C 4.2.6.8 and 6.1.1.4'
Cl 0.1484 0.1585 'International Tables Vol C 4.2.6.8 and 6.1.1.4'
O 0.0106 0.0060 'International Tables Vol C 4.2.6.8 and 6.1.1.4'

loop_
_geom_angle_atom_site_label_1
_geom_angle_atom_site_label_2
_geom_angle_atom_site_label_3
_geom_angle_site_symmetry_1
_geom_angle_site_symmetry_2
_geom_angle_site_symmetry_3
_geom_angle
_geom_angle_publ_flag
C12 C1 C2 5_656 . . 108.63(10) no
C12 C1 H11 5_656 . . 109.8 no
C2 C1 H11 . . . 110.8 no
C12 C1 H12 5_656 . . 110.2 no
C2 C1 H12 . . . 110.4 no
H11 C1 H12 . . . 107.0 no
C1 C2 C3 . . . 121.19(11) no
C1 C2 C14 . . . 120.36(11) no
C3 C2 C14 . . . 118.00(12) no
C2 C3 C4 . . . 121.13(12) no
C2 C3 H31 . . . 118.1 no
C4 C3 H31 . . . 120.7 no
C3 C4 C5 . . . 119.59(12) no
C3 C4 C15 . . . 120.30(12) no
C5 C4 C15 . . . 119.87(12) no
C4 C5 C6 . . . 120.90(12) no
C4 C5 H51 . . . 118.7 no
C6 C5 H51 . . . 120.3 no
C5 C6 C7 . . . 121.09(12) no
C5 C6 C14 . . . 118.31(12) no
C7 C6 C14 . . . 120.23(11) no
C6 C7 C8 . . . 109.38(10) no
C6 C7 H72 . . . 110.6 no
C8 C7 H72 . . . 111.6 no
C6 C7 H71 . . . 108.8 no
C8 C7 H71 . . . 108.4 no
H72 C7 H71 . . . 108.0 no
C7 C8 C9 . . . 121.12(11) no
C7 C8 C13 . . . 120.51(11) no
C9 C8 C13 . . . 118.09(11) no
C8 C9 C10 . . . 121.15(12) no
C8 C9 H91 . . . 118.5 no
C10 C9 H91 . . . 120.3 no
C9 C10 C11 . . . 119.54(11) no
C9 C10 C16 . . . 119.84(12) no
C11 C10 C16 . . . 120.49(12) no
C10 C11 C12 . . . 121.02(12) no
C10 C11 H111 . . . 118.6 no
C12 C11 H111 . . . 120.4 no
C1 C12 C11 5_656 . . 121.15(11) no
C1 C12 C13 5_656 . . 120.33(11) no
C11 C12 C13 . . . 118.09(11) no
C12 C13 C8 . . . 121.91(11) no
C12 C13 O21 . . . 118.79(11) no
C8 C13 O21 . . . 119.11(11) no
C6 C14 C2 . . . 121.86(11) no
C6 C14 O17 . . . 118.64(11) no
C2 C14 O17 . . . 119.34(11) no
C4 C15 Cl25 . . . 113.61(10) no
C4 C15 H151 . . . 110.3 no
Cl25 C15 H151 . . . 106.3 no
C4 C15 H152 . . . 109.9 no
Cl25 C15 H152 . . . 108.1 no
H151 C15 H152 . . . 108.5 no
C10 C16 Cl26 . . . 112.72(10) no
C10 C16 H162 . . . 108.1 no
Cl26 C16 H162 . . . 106.6 no
C10 C16 H161 . . . 111.8 no
Cl26 C16 H161 . . . 105.1 no
H162 C16 H161 . . . 112.5 no
C14 O17 C18 . . . 112.95(9) no
O17 C18 C19 . . . 108.92(11) no
O17 C18 H181 . . . 107.9 no
C19 C18 H181 . . . 111.8 no
O17 C18 H182 . . . 111.4 no
C19 C18 H182 . . . 108.7 no
H181 C18 H182 . . . 108.1 no
C18 C19 C20 . . . 111.62(13) no
C18 C19 H192 . . . 109.3 no
C20 C19 H192 . . . 108.3 no
C18 C19 H191 . . . 108.8 no
C20 C19 H191 . . . 108.6 no
H192 C19 H191 . . . 110.1 no
C19 C20 H201 . . . 109.7 no
C19 C20 H203 . . . 110.9 no
H201 C20 H203 . . . 107.8 no
C19 C20 H202 . . . 109.9 no
H201 C20 H202 . . . 110.0 no
H203 C20 H202 . . . 108.5 no
C13 O21 C22 . . . 113.71(10) no
O21 C22 C23 . . . 107.23(11) no
O21 C22 H221 . . . 110.3 no
C23 C22 H221 . . . 111.5 no
O21 C22 H222 . . . 108.5 no
C23 C22 H222 . . . 108.5 no
H221 C22 H222 . . . 110.7 no
C22 C23 C24 . . . 112.83(13) no
C22 C23 H231 . . . 106.9 no
C24 C23 H231 . . . 109.0 no
C22 C23 H232 . . . 108.9 no
C24 C23 H232 . . . 109.3 no
H231 C23 H232 . . . 109.8 no
C23 C24 H242 . . . 111.2 no
C23 C24 H241 . . . 110.1 no
H242 C24 H241 . . . 111.5 no
C23 C24 H243 . . . 109.5 no
H242 C24 H243 . . . 108.6 no
H241 C24 H243 . . . 105.7 no

loop_
_geom_bond_atom_site_label_1
_geom_bond_atom_site_label_2
_geom_bond_site_symmetry_1
_geom_bond_site_symmetry_2
_geom_bond_distance
_geom_bond_publ_flag
C1 C12 . 5_656 1.5220(17) no
C1 C2 . . 1.5214(18) no
C1 H11 . . 0.973 no
C1 H12 . . 0.998 no
C2 C3 . . 1.3956(17) no
C2 C14 . . 1.3994(17) no
C3 C4 . . 1.3927(18) no
C3 H31 . . 0.962 no
C4 C5 . . 1.3940(18) no
C4 C15 . . 1.4959(19) no
C5 C6 . . 1.3922(17) no
C5 H51 . . 0.967 no
C6 C7 . . 1.5203(18) no
C6 C14 . . 1.4018(18) no
C7 C8 . . 1.5190(17) no
C7 H72 . . 0.985 no
C7 H71 . . 0.982 no
C8 C9 . . 1.3933(17) no
C8 C13 . . 1.4016(17) no
C9 C10 . . 1.3938(18) no
C9 H91 . . 0.927 no
C10 C11 . . 1.3946(18) no
C10 C16 . . 1.4929(18) no
C11 C12 . . 1.3950(17) no
C11 H111 . . 0.941 no
C12 C13 . . 1.4024(17) no
C13 O21 . . 1.3810(14) no
C14 O17 . . 1.3837(15) no
C15 Cl25 . . 1.7998(15) no
C15 H151 . . 0.950 no
C15 H152 . . 0.958 no
C16 Cl26 . . 1.8037(15) no
C16 H162 . . 0.958 no
C16 H161 . . 0.957 no
O17 C18 . . 1.4392(15) no
C18 C19 . . 1.503(2) no
C18 H181 . . 0.988 no
C18 H182 . . 0.970 no
C19 C20 . . 1.521(2) no
C19 H192 . . 0.984 no
C19 H191 . . 1.000 no
C20 H201 . . 0.967 no
C20 H203 . . 0.974 no
C20 H202 . . 0.969 no
O21 C22 . . 1.4420(16) no
C22 C23 . . 1.5094(19) no
C22 H221 . . 0.971 no
C22 H222 . . 0.969 no
C23 C24 . . 1.521(2) no
C23 H231 . . 0.966 no
C23 H232 . . 0.961 no
C24 H242 . . 0.965 no
C24 H241 . . 0.952 no
C24 H243 . . 0.968 no

loop_
_geom_hbond_atom_site_label_D
_geom_hbond_atom_site_label_H
_geom_hbond_atom_site_label_A
_geom_hbond_site_symmetry_D
_geom_hbond_site_symmetry_H
_geom_hbond_site_symmetry_A
_geom_hbond_distance_DH
_geom_hbond_distance_HA
_geom_hbond_distance_DA
_geom_hbond_angle_DHA
_geom_hbond_publ_flag
C22 H222 Cl25 . . 6_554 0.97 2.90 3.7860(10) 153 yes
C23 H231 Cl26 . . 1_545 0.97 2.90 3.557(2) 127 yes
